data_7247782
loop_
_publ_author_name
'Krawczyk, Marta S.'
'Krawczyk, Monika K.'
'Majerz, Irena'

_publ_section_title
;
 Polymorphism of amantadinium niflumate
;
_journal_issue 48
_journal_name_full CrystEngComm
_journal_page_first 6748
_journal_page_last 6757
_journal_paper_doi 10.1039/D3CE00754E
_journal_volume 25
_journal_year 2023
_chemical_formula_moiety 'C13 H8 F3 N2 O2, C10 H18 N'
_chemical_formula_sum 'C23 H26 F3 N3 O2'
_chemical_formula_weight 433.47
_space_group_crystal_system monoclinic
_space_group_IT_number 14
_space_group_name_Hall '-P 2ybc'
_space_group_name_H-M_alt 'P 1 21/c 1'
_atom_sites_solution_hydrogens mixed
_audit_creation_method SHELXL-2014/7
_audit_update_record
;
2023-07-03 deposited with the CCDC.	2023-11-10 downloaded from the CCDC.
;
_cell_angle_alpha 90
_cell_angle_beta 96.45(3)
_cell_angle_gamma 90
_cell_formula_units_Z 4
_cell_length_a 11.276(4)
_cell_length_b 6.420(4)
_cell_length_c 29.326(9)
_cell_measurement_reflns_used 7997
_cell_measurement_temperature 100(2)
_cell_measurement_theta_max 67.16
_cell_measurement_theta_min 3.92
_cell_volume 2109.5(16)
_computing_cell_refinement 'CrysAlisPro 1.171.39.46 (Rigaku OD, 2018)'
_computing_data_collection 'CrysAlisPro 1.171.39.46 (Rigaku OD, 2018)'
_computing_data_reduction 'CrysAlisPro 1.171.39.46 (Rigaku OD, 2018)'
_computing_structure_refinement 'SHELXL-2014/7 (Sheldrick, 2014)'
_diffrn_ambient_temperature 100(2)
_diffrn_measured_fraction_theta_full 0.981
_diffrn_measured_fraction_theta_max 0.981
_diffrn_measurement_device_type 'Xcalibur, Ruby, Gemini ultra'
_diffrn_radiation_type CuK\a
_diffrn_radiation_wavelength 1.54184
_diffrn_reflns_av_R_equivalents 0.0197
_diffrn_reflns_av_unetI/netI 0.0158
_diffrn_reflns_Laue_measured_fraction_full 0.981
_diffrn_reflns_Laue_measured_fraction_max 0.981
_diffrn_reflns_limit_h_max 13
_diffrn_reflns_limit_h_min -13
_diffrn_reflns_limit_k_max 7
_diffrn_reflns_limit_k_min -7
_diffrn_reflns_limit_l_max 34
_diffrn_reflns_limit_l_min -34
_diffrn_reflns_number 13987
_diffrn_reflns_point_group_measured_fraction_full 0.981
_diffrn_reflns_point_group_measured_fraction_max 0.981
_diffrn_reflns_theta_full 67.160
_diffrn_reflns_theta_max 67.160
_diffrn_reflns_theta_min 3.945
_exptl_absorpt_coefficient_mu 0.892
_exptl_absorpt_correction_T_max 1.000
_exptl_absorpt_correction_T_min 0.825
_exptl_crystal_colour colorless
_exptl_crystal_density_diffrn 1.365
_exptl_crystal_description needle
_exptl_crystal_F_000 912
_exptl_crystal_size_max 0.035
_exptl_crystal_size_mid 0.018
_exptl_crystal_size_min 0.011
_refine_diff_density_max 0.218
_refine_diff_density_min -0.241
_refine_diff_density_rms 0.039
_refine_ls_extinction_method none
_refine_ls_goodness_of_fit_ref 1.029
_refine_ls_hydrogen_treatment mixed
_refine_ls_matrix_type full
_refine_ls_number_parameters 292
_refine_ls_number_reflns 3712
_refine_ls_number_restraints 0
_refine_ls_restrained_S_all 1.029
_refine_ls_R_factor_all 0.0352
_refine_ls_R_factor_gt 0.0323
_refine_ls_shift/su_max 0.000
_refine_ls_shift/su_mean 0.000
_refine_ls_structure_factor_coef Fsqd
_refine_ls_weighting_details 'w=1/[\s^2^(Fo^2^)+(0.0403P)^2^+0.9412P] where P=(Fo^2^+2Fc^2^)/3'
_refine_ls_weighting_scheme calc
_refine_ls_wR_factor_gt 0.0813
_refine_ls_wR_factor_ref 0.0837
_reflns_Friedel_coverage 0.000
_reflns_number_gt 3429
_reflns_number_total 3712
_reflns_threshold_expression 'I > 2\s(I)'
_cod_data_source_file d3ce00754e2.cif
_cod_data_source_block II_polymorph
_cod_depositor_comments 'Adding full bibliography for 7247782--7247783.cif.'
_cod_original_sg_symbol_H-M 'P 21/c'
_cod_database_code 7247782
_shelx_shelxl_version_number 2014/7
_shelx_space_group_comment
;
The symmetry employed for this shelxl refinement is uniquely defined
by the following loop, which should always be used as a source of
symmetry information in preference to the above space-group names.
They are only intended as comments.
;
_shelx_estimated_absorpt_t_min 0.969
_shelx_estimated_absorpt_t_max 0.990

loop_
_space_group_symop_operation_xyz
'x, y, z'
'-x, y+1/2, -z+1/2'
'-x, -y, -z'
'x, -y-1/2, z-1/2'

loop_
_atom_site_label
_atom_site_type_symbol
_atom_site_fract_x
_atom_site_fract_y
_atom_site_fract_z
_atom_site_U_iso_or_equiv
_atom_site_adp_type
_atom_site_occupancy
_atom_site_site_symmetry_order
_atom_site_calc_flag
_atom_site_refinement_flags_posn
_atom_site_refinement_flags_adp
_atom_site_refinement_flags_occupancy
_atom_site_disorder_assembly
_atom_site_disorder_group
F1 F 0.83198(7) 0.44811(15) 0.49038(3) 0.0386(2) Uani 1 1 d . . . . .
F2 F 0.69769(8) 0.49626(16) 0.53444(3) 0.0425(2) Uani 1 1 d . . . . .
F3 F 0.72077(9) 0.71665(13) 0.48146(3) 0.0481(3) Uani 1 1 d . . . . .
O1 O 0.14087(7) 0.66755(13) 0.26568(3) 0.0195(2) Uani 1 1 d . . . . .
O2 O 0.23021(8) 0.37897(13) 0.29469(3) 0.0229(2) Uani 1 1 d . . . . .
N1 N 0.43401(10) 0.44110(17) 0.34913(4) 0.0202(2) Uani 1 1 d . . . . .
H1N H 0.3723(14) 0.365(2) 0.3380(5) 0.024 Uiso 1 1 d . U . . .
C1 C 0.23049(10) 0.56900(19) 0.28449(4) 0.0157(2) Uani 1 1 d . . . . .
C2 C 0.34437(10) 0.69199(18) 0.29466(4) 0.0156(2) Uani 1 1 d . . . . .
C3 C 0.44281(10) 0.62603(19) 0.32621(4) 0.0163(2) Uani 1 1 d . . . . .
N4 N 0.54397(9) 0.73651(17) 0.33397(3) 0.0200(2) Uani 1 1 d . . . . .
C5 C 0.55075(11) 0.9157(2) 0.31097(4) 0.0206(3) Uani 1 1 d . . . . .
H5 H 0.6226 0.9935 0.3163 0.025 Uiso 1 1 calc R U . . .
C6 C 0.46067(11) 0.99514(19) 0.28011(4) 0.0191(3) Uani 1 1 d . . . . .
H6 H 0.4697 1.1238 0.2649 0.023 Uiso 1 1 calc R U . . .
C7 C 0.35646(10) 0.87955(19) 0.27221(4) 0.0168(2) Uani 1 1 d . . . . .
H7 H 0.2926 0.9295 0.2512 0.020 Uiso 1 1 calc R U . . .
C8 C 0.49870(10) 0.36563(19) 0.38917(4) 0.0181(3) Uani 1 1 d . . . . .
C9 C 0.58097(11) 0.48189(19) 0.41797(4) 0.0192(3) Uani 1 1 d . . . . .
H9 H 0.6012 0.6197 0.4099 0.023 Uiso 1 1 calc R U . . .
C10 C 0.63286(11) 0.3922(2) 0.45871(4) 0.0193(3) Uani 1 1 d . . . . .
C11 C 0.60805(11) 0.1889(2) 0.47071(4) 0.0214(3) Uani 1 1 d . . . . .
H11 H 0.6453 0.1298 0.4984 0.026 Uiso 1 1 calc R U . . .
C12 C 0.52792(11) 0.0738(2) 0.44150(4) 0.0210(3) Uani 1 1 d . . . . .
H12 H 0.5104 -0.0659 0.4491 0.025 Uiso 1 1 calc R U . . .
C13 C 0.47350(11) 0.1607(2) 0.40151(4) 0.0192(3) Uani 1 1 d . . . . .
H13 H 0.4181 0.0805 0.3820 0.023 Uiso 1 1 calc R U . . .
C14 C 0.71933(11) 0.5140(2) 0.49072(4) 0.0216(3) Uani 1 1 d . . . . .
N3 N -0.06079(9) 0.55909(17) 0.20963(3) 0.0162(2) Uani 1 1 d . . . . .
H3NA H 0.0043(14) 0.585(2) 0.2302(5) 0.019 Uiso 1 1 d . U . . .
H3NB H -0.0971(13) 0.435(2) 0.2181(5) 0.019 Uiso 1 1 d . U . . .
H3NC H -0.1132(13) 0.668(2) 0.2100(5) 0.019 Uiso 1 1 d . U . . .
C1A C -0.02275(10) 0.53477(18) 0.16249(4) 0.0159(2) Uani 1 1 d . . . . .
C2A C 0.06776(11) 0.35707(19) 0.16312(4) 0.0183(3) Uani 1 1 d . . . . .
H2A H 0.0315 0.2260 0.1727 0.022 Uiso 1 1 calc R U . . .
H2B H 0.1382 0.3886 0.1853 0.022 Uiso 1 1 calc R U . . .
C3A C 0.10603(11) 0.3320(2) 0.11471(4) 0.0225(3) Uani 1 1 d . . . . .
H3A H 0.1654 0.2162 0.1147 0.027 Uiso 1 1 calc R U . . .
C4A C -0.00421(12) 0.2812(2) 0.08087(4) 0.0241(3) Uani 1 1 d . . . . .
H4A H 0.0198 0.2614 0.0497 0.029 Uiso 1 1 calc R U . . .
H4B H -0.0413 0.1504 0.0902 0.029 Uiso 1 1 calc R U . . .
C5A C -0.09429(11) 0.4603(2) 0.08042(4) 0.0222(3) Uani 1 1 d . . . . .
H5A H -0.1657 0.4276 0.0582 0.027 Uiso 1 1 calc R U . . .
C6A C -0.13280(11) 0.4854(2) 0.12872(4) 0.0197(3) Uani 1 1 d . . . . .
H6A H -0.1917 0.5997 0.1288 0.024 Uiso 1 1 calc R U . . .
H6B H -0.1707 0.3554 0.1380 0.024 Uiso 1 1 calc R U . . .
C7A C 0.03389(11) 0.73822(19) 0.14872(4) 0.0194(3) Uani 1 1 d . . . . .
H7A H 0.1042 0.7718 0.1709 0.023 Uiso 1 1 calc R U . . .
H7B H -0.0243 0.8536 0.1490 0.023 Uiso 1 1 calc R U . . .
C8A C 0.07224(11) 0.7136(2) 0.10032(4) 0.0223(3) Uani 1 1 d . . . . .
H8A H 0.1096 0.8460 0.0910 0.027 Uiso 1 1 calc R U . . .
C9A C 0.16223(11) 0.5353(2) 0.10012(5) 0.0247(3) Uani 1 1 d . . . . .
H9A H 0.2341 0.5676 0.1215 0.030 Uiso 1 1 calc R U . . .
H9B H 0.1869 0.5192 0.0690 0.030 Uiso 1 1 calc R U . . .
C10A C -0.03767(12) 0.6634(2) 0.06635(4) 0.0241(3) Uani 1 1 d . . . . .
H10X H -0.0963 0.7783 0.0661 0.029 Uiso 1 1 calc R U . . .
H10Y H -0.0138 0.6494 0.0350 0.029 Uiso 1 1 calc R U . . .

loop_
_atom_site_aniso_label
_atom_site_aniso_U_11
_atom_site_aniso_U_22
_atom_site_aniso_U_33
_atom_site_aniso_U_23
_atom_site_aniso_U_13
_atom_site_aniso_U_12
F1 0.0200(4) 0.0543(6) 0.0394(5) -0.0181(4) -0.0048(3) 0.0035(4)
F2 0.0438(5) 0.0651(6) 0.0192(4) -0.0107(4) 0.0064(4) -0.0174(5)
F3 0.0609(6) 0.0242(4) 0.0503(6) 0.0051(4) -0.0330(5) -0.0065(4)
O1 0.0158(4) 0.0193(4) 0.0222(4) -0.0025(4) -0.0035(3) 0.0015(3)
O2 0.0200(4) 0.0181(4) 0.0289(5) 0.0043(4) -0.0041(4) -0.0038(4)
N1 0.0196(5) 0.0179(5) 0.0213(5) 0.0031(4) -0.0060(4) -0.0034(4)
C1 0.0157(6) 0.0182(6) 0.0131(6) -0.0015(5) 0.0013(4) 0.0001(5)
C2 0.0156(6) 0.0164(6) 0.0148(6) -0.0021(5) 0.0020(4) 0.0002(5)
C3 0.0171(6) 0.0167(6) 0.0152(6) -0.0020(5) 0.0015(4) -0.0001(5)
N4 0.0187(5) 0.0222(5) 0.0185(5) 0.0003(4) -0.0008(4) -0.0031(4)
C5 0.0197(6) 0.0226(6) 0.0196(6) -0.0023(5) 0.0024(5) -0.0067(5)
C6 0.0229(6) 0.0171(6) 0.0179(6) 0.0002(5) 0.0053(5) -0.0020(5)
C7 0.0173(6) 0.0182(6) 0.0150(6) -0.0006(5) 0.0021(4) 0.0022(5)
C8 0.0162(6) 0.0200(6) 0.0178(6) 0.0017(5) 0.0015(5) 0.0032(5)
C9 0.0192(6) 0.0184(6) 0.0197(6) 0.0012(5) 0.0008(5) 0.0011(5)
C10 0.0168(6) 0.0230(6) 0.0182(6) -0.0002(5) 0.0017(5) 0.0031(5)
C11 0.0212(6) 0.0257(7) 0.0174(6) 0.0051(5) 0.0016(5) 0.0043(5)
C12 0.0213(6) 0.0191(6) 0.0232(6) 0.0039(5) 0.0048(5) 0.0011(5)
C13 0.0167(6) 0.0197(6) 0.0210(6) -0.0009(5) 0.0017(5) 0.0001(5)
C14 0.0218(6) 0.0241(7) 0.0184(6) 0.0022(5) -0.0004(5) 0.0038(5)
N3 0.0150(5) 0.0150(5) 0.0179(5) -0.0001(4) -0.0009(4) 0.0007(4)
C1A 0.0163(6) 0.0155(6) 0.0152(6) -0.0003(5) -0.0011(4) 0.0006(5)
C2A 0.0181(6) 0.0173(6) 0.0189(6) 0.0014(5) -0.0008(5) 0.0031(5)
C3A 0.0236(6) 0.0220(6) 0.0218(6) -0.0002(5) 0.0025(5) 0.0063(5)
C4A 0.0317(7) 0.0215(6) 0.0188(6) -0.0031(5) 0.0024(5) 0.0015(5)
C5A 0.0229(6) 0.0241(7) 0.0181(6) -0.0022(5) -0.0048(5) -0.0006(5)
C6A 0.0162(6) 0.0207(6) 0.0211(6) -0.0006(5) -0.0028(5) 0.0001(5)
C7A 0.0213(6) 0.0165(6) 0.0197(6) 0.0008(5) -0.0012(5) -0.0020(5)
C8A 0.0261(7) 0.0205(6) 0.0204(6) 0.0030(5) 0.0026(5) -0.0040(5)
C9A 0.0211(6) 0.0320(7) 0.0213(6) 0.0016(6) 0.0034(5) 0.0002(6)
C10A 0.0298(7) 0.0241(7) 0.0175(6) 0.0029(5) -0.0014(5) 0.0035(6)

loop_
_atom_type_symbol
_atom_type_description
_atom_type_scat_dispersion_real
_atom_type_scat_dispersion_imag
_atom_type_scat_source
C C 0.0181 0.0091 'International Tables Vol C Tables 4.2.6.8 and 6.1.1.4'
H H 0.0000 0.0000 'International Tables Vol C Tables 4.2.6.8 and 6.1.1.4'
N N 0.0311 0.0180 'International Tables Vol C Tables 4.2.6.8 and 6.1.1.4'
O O 0.0492 0.0322 'International Tables Vol C Tables 4.2.6.8 and 6.1.1.4'
F F 0.0727 0.0534 'International Tables Vol C Tables 4.2.6.8 and 6.1.1.4'

loop_
_geom_angle_atom_site_label_1
_geom_angle_atom_site_label_2
_geom_angle_atom_site_label_3
_geom_angle
_geom_angle_site_symmetry_1
_geom_angle_site_symmetry_3
_geom_angle_publ_flag
C3 N1 C8 130.64(11) . . ?
C3 N1 H1N 113.4(10) . . ?
C8 N1 H1N 115.6(10) . . ?
O2 C1 O1 124.49(11) . . ?
O2 C1 C2 119.09(10) . . ?
O1 C1 C2 116.43(11) . . ?
C7 C2 C3 117.05(11) . . ?
C7 C2 C1 119.18(11) . . ?
C3 C2 C1 123.76(11) . . ?
N4 C3 N1 118.76(11) . . ?
N4 C3 C2 122.54(11) . . ?
N1 C3 C2 118.69(11) . . ?
C5 N4 C3 117.66(11) . . ?
N4 C5 C6 124.61(11) . . ?
N4 C5 H5 117.7 . . ?
C6 C5 H5 117.7 . . ?
C5 C6 C7 117.33(12) . . ?
C5 C6 H6 121.3 . . ?
C7 C6 H6 121.3 . . ?
C2 C7 C6 120.79(11) . . ?
C2 C7 H7 119.6 . . ?
C6 C7 H7 119.6 . . ?
N1 C8 C9 124.79(12) . . ?
N1 C8 C13 116.12(11) . . ?
C9 C8 C13 119.02(11) . . ?
C10 C9 C8 118.89(12) . . ?
C10 C9 H9 120.6 . . ?
C8 C9 H9 120.6 . . ?
C11 C10 C9 121.89(12) . . ?
C11 C10 C14 117.91(11) . . ?
C9 C10 C14 120.19(12) . . ?
C12 C11 C10 118.72(12) . . ?
C12 C11 H11 120.6 . . ?
C10 C11 H11 120.6 . . ?
C13 C12 C11 120.42(12) . . ?
C13 C12 H12 119.8 . . ?
C11 C12 H12 119.8 . . ?
C12 C13 C8 121.04(12) . . ?
C12 C13 H13 119.5 . . ?
C8 C13 H13 119.5 . . ?
F3 C14 F2 106.69(11) . . ?
F3 C14 F1 105.92(11) . . ?
F2 C14 F1 104.80(10) . . ?
F3 C14 C10 113.92(11) . . ?
F2 C14 C10 112.39(11) . . ?
F1 C14 C10 112.44(11) . . ?
C1A N3 H3NA 109.6(9) . . ?
C1A N3 H3NB 109.5(9) . . ?
H3NA N3 H3NB 108.7(12) . . ?
C1A N3 H3NC 109.9(9) . . ?
H3NA N3 H3NC 109.0(13) . . ?
H3NB N3 H3NC 110.1(12) . . ?
N3 C1A C7A 109.01(10) . . ?
N3 C1A C2A 109.02(10) . . ?
C7A C1A C2A 110.04(11) . . ?
N3 C1A C6A 108.81(10) . . ?
C7A C1A C6A 109.77(10) . . ?
C2A C1A C6A 110.16(10) . . ?
C1A C2A C3A 108.85(10) . . ?
C1A C2A H2A 109.9 . . ?
C3A C2A H2A 109.9 . . ?
C1A C2A H2B 109.9 . . ?
C3A C2A H2B 109.9 . . ?
H2A C2A H2B 108.3 . . ?
C9A C3A C4A 109.29(11) . . ?
C9A C3A C2A 109.64(11) . . ?
C4A C3A C2A 109.15(11) . . ?
C9A C3A H3A 109.6 . . ?
C4A C3A H3A 109.6 . . ?
C2A C3A H3A 109.6 . . ?
C5A C4A C3A 109.50(11) . . ?
C5A C4A H4A 109.8 . . ?
C3A C4A H4A 109.8 . . ?
C5A C4A H4B 109.8 . . ?
C3A C4A H4B 109.8 . . ?
H4A C4A H4B 108.2 . . ?
C10A C5A C4A 110.22(11) . . ?
C10A C5A C6A 109.20(11) . . ?
C4A C5A C6A 109.07(10) . . ?
C10A C5A H5A 109.4 . . ?
C4A C5A H5A 109.4 . . ?
C6A C5A H5A 109.4 . . ?
C1A C6A C5A 109.01(10) . . ?
C1A C6A H6A 109.9 . . ?
C5A C6A H6A 109.9 . . ?
C1A C6A H6B 109.9 . . ?
C5A C6A H6B 109.9 . . ?
H6A C6A H6B 108.3 . . ?
C1A C7A C8A 108.99(10) . . ?
C1A C7A H7A 109.9 . . ?
C8A C7A H7A 109.9 . . ?
C1A C7A H7B 109.9 . . ?
C8A C7A H7B 109.9 . . ?
H7A C7A H7B 108.3 . . ?
C9A C8A C10A 109.14(11) . . ?
C9A C8A C7A 109.62(10) . . ?
C10A C8A C7A 109.29(11) . . ?
C9A C8A H8A 109.6 . . ?
C10A C8A H8A 109.6 . . ?
C7A C8A H8A 109.6 . . ?
C8A C9A C3A 109.93(11) . . ?
C8A C9A H9A 109.7 . . ?
C3A C9A H9A 109.7 . . ?
C8A C9A H9B 109.7 . . ?
C3A C9A H9B 109.7 . . ?
H9A C9A H9B 108.2 . . ?
C5A C10A C8A 109.59(10) . . ?
C5A C10A H10X 109.8 . . ?
C8A C10A H10X 109.8 . . ?
C5A C10A H10Y 109.8 . . ?
C8A C10A H10Y 109.8 . . ?
H10X C10A H10Y 108.2 . . ?

loop_
_geom_bond_atom_site_label_1
_geom_bond_atom_site_label_2
_geom_bond_distance
_geom_bond_site_symmetry_2
_geom_bond_publ_flag
F1 C14 1.3400(16) . ?
F2 C14 1.3368(16) . ?
F3 C14 1.3293(18) . ?
O1 C1 1.2652(15) . ?
O2 C1 1.2562(17) . ?
N1 C3 1.3733(17) . ?
N1 C8 1.3976(17) . ?
N1 H1N 0.884(16) . ?
C1 C2 1.5084(17) . ?
C2 C7 1.3864(18) . ?
C2 C3 1.4272(17) . ?
C3 N4 1.3408(16) . ?
N4 C5 1.3401(18) . ?
C5 C6 1.3800(18) . ?
C5 H5 0.9500 . ?
C6 C7 1.3871(18) . ?
C6 H6 0.9500 . ?
C7 H7 0.9500 . ?
C8 C9 1.3981(18) . ?
C8 C13 1.4017(19) . ?
C9 C10 1.3944(18) . ?
C9 H9 0.9500 . ?
C10 C11 1.389(2) . ?
C10 C14 1.4961(18) . ?
C11 C12 1.3863(19) . ?
C11 H11 0.9500 . ?
C12 C13 1.3793(18) . ?
C12 H12 0.9500 . ?
C13 H13 0.9500 . ?
N3 C1A 1.5007(16) . ?
N3 H3NA 0.911(16) . ?
N3 H3NB 0.944(16) . ?
N3 H3NC 0.918(16) . ?
C1A C7A 1.5280(18) . ?
C1A C2A 1.5295(17) . ?
C1A C6A 1.5314(17) . ?
C2A C3A 1.5379(18) . ?
C2A H2A 0.9900 . ?
C2A H2B 0.9900 . ?
C3A C9A 1.533(2) . ?
C3A C4A 1.5359(19) . ?
C3A H3A 1.0000 . ?
C4A C5A 1.5330(19) . ?
C4A H4A 0.9900 . ?
C4A H4B 0.9900 . ?
C5A C10A 1.529(2) . ?
C5A C6A 1.5359(18) . ?
C5A H5A 1.0000 . ?
C6A H6A 0.9900 . ?
C6A H6B 0.9900 . ?
C7A C8A 1.5377(18) . ?
C7A H7A 0.9900 . ?
C7A H7B 0.9900 . ?
C8A C9A 1.5304(19) . ?
C8A C10A 1.5345(19) . ?
C8A H8A 1.0000 . ?
C9A H9A 0.9900 . ?
C9A H9B 0.9900 . ?
C10A H10X 0.9900 . ?
C10A H10Y 0.9900 . ?

loop_
_geom_hbond_atom_site_label_D
_geom_hbond_atom_site_label_H
_geom_hbond_atom_site_label_A
_geom_hbond_distance_DH
_geom_hbond_distance_HA
_geom_hbond_distance_DA
_geom_hbond_angle_DHA
_geom_hbond_site_symmetry_A
N1 H1N O2 0.884(16) 1.931(16) 2.6767(17) 141.0(14) .
C9 H9 N4 0.95 2.37 2.9467(18) 118.7 .
N3 H3NA O1 0.911(16) 1.838(16) 2.7419(16) 171.5(14) .
N3 H3NB O1 0.944(16) 1.861(16) 2.794(2) 169.3(13) 2_545
N3 H3NC O2 0.918(16) 1.883(16) 2.7979(17) 173.9(13) 2

loop_
_geom_torsion_atom_site_label_1
_geom_torsion_atom_site_label_2
_geom_torsion_atom_site_label_3
_geom_torsion_atom_site_label_4
_geom_torsion
_geom_torsion_site_symmetry_1
_geom_torsion_site_symmetry_2
_geom_torsion_site_symmetry_3
_geom_torsion_site_symmetry_4
_geom_torsion_publ_flag
O2 C1 C2 C7 161.27(11) . . . . ?
O1 C1 C2 C7 -18.35(16) . . . . ?
O2 C1 C2 C3 -18.21(17) . . . . ?
O1 C1 C2 C3 162.17(11) . . . . ?
C8 N1 C3 N4 19.69(19) . . . . ?
C8 N1 C3 C2 -161.01(12) . . . . ?
C7 C2 C3 N4 -0.80(17) . . . . ?
C1 C2 C3 N4 178.69(11) . . . . ?
C7 C2 C3 N1 179.93(11) . . . . ?
C1 C2 C3 N1 -0.58(17) . . . . ?
N1 C3 N4 C5 179.55(11) . . . . ?
C2 C3 N4 C5 0.27(17) . . . . ?
C3 N4 C5 C6 0.47(18) . . . . ?
N4 C5 C6 C7 -0.62(19) . . . . ?
C3 C2 C7 C6 0.62(17) . . . . ?
C1 C2 C7 C6 -178.89(11) . . . . ?
C5 C6 C7 C2 0.03(18) . . . . ?
C3 N1 C8 C9 8.0(2) . . . . ?
C3 N1 C8 C13 -174.90(12) . . . . ?
N1 C8 C9 C10 175.27(11) . . . . ?
C13 C8 C9 C10 -1.78(18) . . . . ?
C8 C9 C10 C11 2.11(18) . . . . ?
C8 C9 C10 C14 -178.75(11) . . . . ?
C9 C10 C11 C12 -0.99(18) . . . . ?
C14 C10 C11 C12 179.86(11) . . . . ?
C10 C11 C12 C13 -0.46(18) . . . . ?
C11 C12 C13 C8 0.75(19) . . . . ?
N1 C8 C13 C12 -176.90(11) . . . . ?
C9 C8 C13 C12 0.39(18) . . . . ?
C11 C10 C14 F3 -167.72(12) . . . . ?
C9 C10 C14 F3 13.11(17) . . . . ?
C11 C10 C14 F2 -46.21(15) . . . . ?
C9 C10 C14 F2 134.62(12) . . . . ?
C11 C10 C14 F1 71.76(15) . . . . ?
C9 C10 C14 F1 -107.41(14) . . . . ?
N3 C1A C2A C3A 179.72(10) . . . . ?
C7A C1A C2A C3A -60.78(13) . . . . ?
C6A C1A C2A C3A 60.38(13) . . . . ?
C1A C2A C3A C9A 59.61(13) . . . . ?
C1A C2A C3A C4A -60.07(13) . . . . ?
C9A C3A C4A C5A -59.10(14) . . . . ?
C2A C3A C4A C5A 60.79(14) . . . . ?
C3A C4A C5A C10A 59.11(14) . . . . ?
C3A C4A C5A C6A -60.77(14) . . . . ?
N3 C1A C6A C5A -179.96(10) . . . . ?
C7A C1A C6A C5A 60.82(13) . . . . ?
C2A C1A C6A C5A -60.50(13) . . . . ?
C10A C5A C6A C1A -60.36(13) . . . . ?
C4A C5A C6A C1A 60.14(13) . . . . ?
N3 C1A C7A C8A -179.70(9) . . . . ?
C2A C1A C7A C8A 60.79(13) . . . . ?
C6A C1A C7A C8A -60.60(13) . . . . ?
C1A C7A C8A C9A -59.59(13) . . . . ?
C1A C7A C8A C10A 59.98(13) . . . . ?
C10A C8A C9A C3A -60.41(14) . . . . ?
C7A C8A C9A C3A 59.26(14) . . . . ?
C4A C3A C9A C8A 60.25(14) . . . . ?
C2A C3A C9A C8A -59.35(13) . . . . ?
C4A C5A C10A C8A -59.41(14) . . . . ?
C6A C5A C10A C8A 60.39(14) . . . . ?
C9A C8A C10A C5A 59.63(14) . . . . ?
C7A C8A C10A C5A -60.24(14) . . . . ?
